data_2016699
loop_
_publ_author_name
'Tagg, Tei'
'McAdam, C. John'
'Robinson, Brian H.'
'Simpson, Jim'

_publ_section_title
;
 <i>N</i>-(2-Bromoethyl)-4-piperidino-1,8-naphthalimide and
 <i>N</i>-(3-bromopropyl)-4-piperidino-1,8-naphthalimide
;
_journal_coeditor_code SU3024
_journal_issue 7
_journal_name_full 'Acta Crystallographica Section C'
_journal_page_first o388
_journal_page_last o391
_journal_paper_doi 10.1107/S0108270108016120
_journal_volume 64
_journal_year 2008
_chemical_formula_iupac 'C20 H21 Br N2 O2'
_chemical_formula_moiety 'C20 H21 Br N2 O2'
_chemical_formula_sum 'C20 H21 Br N2 O2'
_chemical_formula_weight 401.30
_chemical_name_systematic
;
<i>N</i>-(3-bromopropyl)-4-piperidino-1,8-naphthalimide
;
_space_group_IT_number 14
_symmetry_cell_setting monoclinic
_symmetry_space_group_name_Hall '-P 2ybc'
_symmetry_space_group_name_H-M 'P 1 21/c 1'
_atom_sites_solution_hydrogens geom
_atom_sites_solution_primary direct
_atom_sites_solution_secondary difmap
_audit_creation_method SHELXL97
_cell_angle_alpha 90.00
_cell_angle_beta 94.5690(10)
_cell_angle_gamma 90.00
_cell_formula_units_Z 4
_cell_length_a 12.4165(3)
_cell_length_b 17.7709(5)
_cell_length_c 7.9618(2)
_cell_measurement_reflns_used 9183
_cell_measurement_temperature 90(2)
_cell_measurement_theta_max 31.89
_cell_measurement_theta_min 2.29
_cell_volume 1751.21(8)
_computing_cell_refinement 'APEX2 (Bruker 2005) and SAINT (Bruker, 2005)'
_computing_data_collection 'APEX2 (Bruker 2005)'
_computing_data_reduction 'SAINT (Bruker, 2005)'
_computing_molecular_graphics
;
SHELXTL (Sheldrick, 2008) and Mercury (Macrae <i>et al.</i>,
2006)
;
_computing_publication_material
;
SHELXL97 (Sheldrick, 2008), enCIFer (Allen <i>et al.</i>,  2004) and PLATON
(Spek, 2003)
;
_computing_structure_refinement
;
SHELXL97 (Sheldrick, 2008) and TITAN2000 (Hunter & Simpson,
1999)
;
_computing_structure_solution
;
SHELXS97 (Sheldrick, 2008) and TITAN2000 (Hunter & Simpson,
1999)
;
_diffrn_ambient_temperature 90(2)
_diffrn_measured_fraction_theta_full 0.999
_diffrn_measured_fraction_theta_max 0.999
_diffrn_measurement_device_type 'Bruker Nonius APEXII CCD'
_diffrn_measurement_method \w
_diffrn_radiation_monochromator graphite
_diffrn_radiation_source 'fine-focus sealed tube'
_diffrn_radiation_type MoK\a
_diffrn_radiation_wavelength 0.71073
_diffrn_reflns_av_R_equivalents 0.0520
_diffrn_reflns_av_sigmaI/netI 0.0399
_diffrn_reflns_limit_h_max 17
_diffrn_reflns_limit_h_min -17
_diffrn_reflns_limit_k_max 25
_diffrn_reflns_limit_k_min -25
_diffrn_reflns_limit_l_max 11
_diffrn_reflns_limit_l_min -11
_diffrn_reflns_number 30759
_diffrn_reflns_theta_full 31.00
_diffrn_reflns_theta_max 31.00
_diffrn_reflns_theta_min 1.65
_diffrn_standards_number 0
_exptl_absorpt_coefficient_mu 2.363
_exptl_absorpt_correction_T_max 0.9114
_exptl_absorpt_correction_T_min 0.2009
_exptl_absorpt_correction_type multi-scan
_exptl_absorpt_process_details '(SADABS; Bruker 2005)'
_exptl_crystal_colour yellow
_exptl_crystal_density_diffrn 1.522
_exptl_crystal_density_method 'not measured'
_exptl_crystal_description plate
_exptl_crystal_F_000 824
_exptl_crystal_size_max 0.62
_exptl_crystal_size_mid 0.14
_exptl_crystal_size_min 0.04
_refine_diff_density_max 1.124
_refine_diff_density_min -0.993
_refine_ls_extinction_method none
_refine_ls_goodness_of_fit_ref 1.022
_refine_ls_hydrogen_treatment constr
_refine_ls_matrix_type full
_refine_ls_number_parameters 226
_refine_ls_number_reflns 5571
_refine_ls_number_restraints 0
_refine_ls_restrained_S_all 1.022
_refine_ls_R_factor_all 0.0525
_refine_ls_R_factor_gt 0.0369
_refine_ls_shift/su_max_lt 0.001
_refine_ls_shift/su_mean <0.001
_refine_ls_structure_factor_coef Fsqd
_refine_ls_weighting_details 'calc w = 1/[\s^2^(Fo^2^)+(0.0407P)^2^+1.4674P] where P=(Fo^2^+2Fc^2^)/3'
_refine_ls_weighting_scheme calc
_refine_ls_wR_factor_gt 0.0895
_refine_ls_wR_factor_ref 0.0981
_reflns_number_gt 4434
_reflns_number_total 5571
_reflns_threshold_expression I>2\s(I)
_cod_data_source_file su3024.cif
_cod_data_source_block II
_cod_original_sg_symbol_H-M 'P 21/c'
_cod_database_code 2016699
_cod_database_fobs_code 2016699

loop_
_symmetry_equiv_pos_as_xyz
'x, y, z'
'-x, y+1/2, -z+1/2'
'-x, -y, -z'
'x, -y-1/2, z-1/2'

loop_
_atom_site_type_symbol
_atom_site_label
_atom_site_fract_x
_atom_site_fract_y
_atom_site_fract_z
_atom_site_U_iso_or_equiv
_atom_site_adp_type
_atom_site_calc_flag
_atom_site_refinement_flags
_atom_site_occupancy
Br Br1 -0.527590(16) 0.344479(14) -0.08936(3) 0.03387(8) Uani d . 1
C C1 -0.07010(12) 0.21710(9) 0.13372(19) 0.0101(3) Uani d . 1
C C2 -0.05950(13) 0.13995(9) 0.1262(2) 0.0117(3) Uani d . 1
H H2 -0.1127 0.1087 0.1699 0.014 Uiso calc R 1
C C3 0.02862(12) 0.10695(9) 0.0549(2) 0.0119(3) Uani d . 1
H H3 0.0339 0.0537 0.0508 0.014 Uiso calc R 1
C C4 0.10850(12) 0.15060(9) -0.00995(19) 0.0106(3) Uani d . 1
C C5 0.17083(13) 0.28019(9) -0.0824(2) 0.0123(3) Uani d . 1
H H5 0.2295 0.2597 -0.1371 0.015 Uiso calc R 1
C C6 0.15774(13) 0.35695(9) -0.0764(2) 0.0139(3) Uani d . 1
H H6 0.2083 0.3888 -0.1248 0.017 Uiso calc R 1
C C7 0.07062(13) 0.38882(9) 0.0005(2) 0.0128(3) Uani d . 1
H H7 0.0628 0.4420 0.0047 0.015 Uiso calc R 1
C C8 -0.00351(13) 0.34286(9) 0.07011(19) 0.0107(3) Uani d . 1
C C9 0.00834(12) 0.26353(9) 0.06657(18) 0.0095(3) Uani d . 1
C C10 0.09767(12) 0.23118(9) -0.00795(19) 0.0101(3) Uani d . 1
C C11 -0.16305(12) 0.24960(9) 0.21211(19) 0.0112(3) Uani d . 1
O O11 -0.23120(10) 0.21141(7) 0.27405(16) 0.0172(2) Uani d . 1
C C12 -0.09637(13) 0.37712(9) 0.1471(2) 0.0125(3) Uani d . 1
O O12 -0.10989(10) 0.44520(7) 0.15472(17) 0.0187(3) Uani d . 1
N N1 -0.17076(11) 0.32831(7) 0.21262(17) 0.0112(2) Uani d . 1
C C13 -0.26345(13) 0.36280(9) 0.2877(2) 0.0143(3) Uani d . 1
H H13A -0.2389 0.4087 0.3501 0.017 Uiso calc R 1
H H13B -0.2914 0.3272 0.3694 0.017 Uiso calc R 1
C C14 -0.35487(14) 0.38371(10) 0.1556(2) 0.0178(3) Uani d . 1
H H14A -0.4106 0.4126 0.2104 0.021 Uiso calc R 1
H H14B -0.3258 0.4165 0.0693 0.021 Uiso calc R 1
C C15 -0.40682(15) 0.31494(11) 0.0701(2) 0.0203(3) Uani d . 1
H H15A -0.4332 0.2809 0.1562 0.024 Uiso calc R 1
H H15B -0.3524 0.2874 0.0097 0.024 Uiso calc R 1
N N2 0.19869(11) 0.11816(8) -0.07946(17) 0.0114(2) Uani d . 1
C C16 0.18654(13) 0.03899(9) -0.1283(2) 0.0133(3) Uani d . 1
H H16A 0.1158 0.0316 -0.1928 0.016 Uiso calc R 1
H H16B 0.1881 0.0073 -0.0259 0.016 Uiso calc R 1
C C17 0.27673(13) 0.01469(9) -0.2355(2) 0.0156(3) Uani d . 1
H H17A 0.2711 0.0432 -0.3426 0.019 Uiso calc R 1
H H17B 0.2688 -0.0395 -0.2627 0.019 Uiso calc R 1
C C18 0.38716(14) 0.02853(10) -0.1428(2) 0.0188(3) Uani d . 1
H H18A 0.4446 0.0166 -0.2179 0.023 Uiso calc R 1
H H18B 0.3966 -0.0048 -0.0430 0.023 Uiso calc R 1
C C19 0.39682(13) 0.11066(10) -0.0871(2) 0.0179(3) Uani d . 1
H H19A 0.4664 0.1185 -0.0195 0.022 Uiso calc R 1
H H19B 0.3956 0.1437 -0.1874 0.022 Uiso calc R 1
C C20 0.30362(13) 0.13121(10) 0.0176(2) 0.0148(3) Uani d . 1
H H20A 0.3077 0.1004 0.1215 0.018 Uiso calc R 1
H H20B 0.3095 0.1848 0.0510 0.018 Uiso calc R 1

loop_
_atom_site_aniso_label
_atom_site_aniso_U_11
_atom_site_aniso_U_22
_atom_site_aniso_U_33
_atom_site_aniso_U_12
_atom_site_aniso_U_13
_atom_site_aniso_U_23
Br1 0.01854(10) 0.05145(16) 0.03016(12) 0.00572(9) -0.00723(8) -0.00056(9)
C1 0.0093(6) 0.0119(7) 0.0089(6) -0.0008(5) 0.0000(5) 0.0002(5)
C2 0.0116(7) 0.0118(7) 0.0120(7) -0.0018(5) 0.0017(5) 0.0007(5)
C3 0.0127(7) 0.0093(6) 0.0137(7) -0.0003(5) 0.0016(5) -0.0012(5)
C4 0.0102(6) 0.0124(7) 0.0088(6) 0.0006(5) -0.0011(5) -0.0007(5)
C5 0.0111(6) 0.0151(7) 0.0109(7) -0.0011(5) 0.0018(5) 0.0002(5)
C6 0.0127(7) 0.0158(7) 0.0132(7) -0.0039(6) 0.0021(5) 0.0023(6)
C7 0.0143(7) 0.0118(7) 0.0122(7) -0.0016(5) 0.0006(5) 0.0010(5)
C8 0.0109(6) 0.0116(7) 0.0096(6) -0.0004(5) 0.0003(5) -0.0003(5)
C9 0.0096(6) 0.0115(7) 0.0071(6) -0.0008(5) -0.0007(5) 0.0001(5)
C10 0.0098(6) 0.0118(7) 0.0085(6) -0.0013(5) 0.0001(5) 0.0001(5)
C11 0.0111(6) 0.0114(7) 0.0109(7) 0.0001(5) 0.0003(5) 0.0003(5)
O11 0.0151(6) 0.0147(6) 0.0228(6) -0.0012(4) 0.0079(5) 0.0004(5)
C12 0.0129(7) 0.0127(7) 0.0120(7) -0.0001(5) 0.0010(5) 0.0011(5)
O12 0.0200(6) 0.0111(5) 0.0260(7) 0.0010(4) 0.0070(5) 0.0012(5)
N1 0.0107(6) 0.0106(6) 0.0124(6) 0.0004(5) 0.0023(5) -0.0006(5)
C13 0.0142(7) 0.0144(7) 0.0148(7) 0.0013(6) 0.0044(6) -0.0029(6)
C14 0.0138(7) 0.0171(8) 0.0226(8) 0.0039(6) 0.0033(6) 0.0012(6)
C15 0.0156(8) 0.0259(9) 0.0189(8) 0.0014(7) -0.0019(6) -0.0012(7)
N2 0.0090(6) 0.0118(6) 0.0135(6) 0.0010(5) 0.0010(5) -0.0017(5)
C16 0.0128(7) 0.0111(7) 0.0161(7) 0.0007(5) 0.0023(6) -0.0002(6)
C17 0.0147(7) 0.0140(7) 0.0184(8) 0.0027(6) 0.0040(6) -0.0015(6)
C18 0.0118(7) 0.0202(8) 0.0249(9) 0.0034(6) 0.0047(6) 0.0003(7)
C19 0.0106(7) 0.0206(8) 0.0229(8) 0.0011(6) 0.0031(6) -0.0010(7)
C20 0.0102(7) 0.0193(8) 0.0146(7) 0.0007(6) -0.0007(5) -0.0015(6)

loop_
_atom_type_symbol
_atom_type_description
_atom_type_scat_dispersion_real
_atom_type_scat_dispersion_imag
_atom_type_scat_source
C C 0.0033 0.0016 'International Tables Vol C Tables 4.2.6.8 and 6.1.1.4'
H H 0.0000 0.0000 'International Tables Vol C Tables 4.2.6.8 and 6.1.1.4'
N N 0.0061 0.0033 'International Tables Vol C Tables 4.2.6.8 and 6.1.1.4'
O O 0.0106 0.0060 'International Tables Vol C Tables 4.2.6.8 and 6.1.1.4'
Br Br -0.2901 2.4595 'International Tables Vol C Tables 4.2.6.8 and 6.1.1.4'

loop_
_geom_angle_atom_site_label_1
_geom_angle_atom_site_label_2
_geom_angle_atom_site_label_3
_geom_angle
C2 C1 C9 119.53(14)
C2 C1 C11 119.27(14)
C9 C1 C11 121.20(14)
C1 C2 C3 120.95(14)
C1 C2 H2 119.5
C3 C2 H2 119.5
C4 C3 C2 121.34(14)
C4 C3 H3 119.3
C2 C3 H3 119.3
C3 C4 N2 121.97(14)
C3 C4 C10 118.76(14)
N2 C4 C10 119.27(13)
C6 C5 C10 120.79(14)
C6 C5 H5 119.6
C10 C5 H5 119.6
C5 C6 C7 120.86(15)
C5 C6 H6 119.6
C7 C6 H6 119.6
C8 C7 C6 119.87(15)
C8 C7 H7 120.1
C6 C7 H7 120.1
C7 C8 C9 120.48(14)
C7 C8 C12 119.32(14)
C9 C8 C12 120.20(13)
C1 C9 C8 119.81(14)
C1 C9 C10 120.41(14)
C8 C9 C10 119.77(13)
C9 C10 C5 118.19(14)
C9 C10 C4 118.97(13)
C5 C10 C4 122.81(14)
O11 C11 N1 120.30(14)
O11 C11 C1 123.06(14)
N1 C11 C1 116.64(13)
O12 C12 N1 119.83(14)
O12 C12 C8 122.83(14)
N1 C12 C8 117.34(14)
C12 N1 C11 124.79(13)
C12 N1 C13 117.03(13)
C11 N1 C13 118.18(13)
N1 C13 C14 112.53(13)
N1 C13 H13A 109.1
C14 C13 H13A 109.1
N1 C13 H13B 109.1
C14 C13 H13B 109.1
H13A C13 H13B 107.8
C15 C14 C13 112.21(14)
C15 C14 H14A 109.2
C13 C14 H14A 109.2
C15 C14 H14B 109.2
C13 C14 H14B 109.2
H14A C14 H14B 107.9
C14 C15 Br1 110.55(13)
C14 C15 H15A 109.5
Br1 C15 H15A 109.5
C14 C15 H15B 109.5
Br1 C15 H15B 109.5
H15A C15 H15B 108.1
C4 N2 C16 115.37(13)
C4 N2 C20 115.11(13)
C16 N2 C20 110.93(13)
N2 C16 C17 110.87(13)
N2 C16 H16A 109.5
C17 C16 H16A 109.5
N2 C16 H16B 109.5
C17 C16 H16B 109.5
H16A C16 H16B 108.1
C16 C17 C18 110.85(14)
C16 C17 H17A 109.5
C18 C17 H17A 109.5
C16 C17 H17B 109.5
C18 C17 H17B 109.5
H17A C17 H17B 108.1
C17 C18 C19 109.97(14)
C17 C18 H18A 109.7
C19 C18 H18A 109.7
C17 C18 H18B 109.7
C19 C18 H18B 109.7
H18A C18 H18B 108.2
C20 C19 C18 110.02(14)
C20 C19 H19A 109.7
C18 C19 H19A 109.7
C20 C19 H19B 109.7
C18 C19 H19B 109.7
H19A C19 H19B 108.2
N2 C20 C19 110.61(14)
N2 C20 H20A 109.5
C19 C20 H20A 109.5
N2 C20 H20B 109.5
C19 C20 H20B 109.5
H20A C20 H20B 108.1

loop_
_geom_bond_atom_site_label_1
_geom_bond_atom_site_label_2
_geom_bond_distance
Br1 C15 1.9579(18)
C1 C2 1.379(2)
C1 C9 1.414(2)
C1 C11 1.473(2)
C2 C3 1.401(2)
C2 H2 0.9500
C3 C4 1.391(2)
C3 H3 0.9500
C4 N2 1.411(2)
C4 C10 1.438(2)
C5 C6 1.375(2)
C5 C10 1.422(2)
C5 H5 0.9500
C6 C7 1.404(2)
C6 H6 0.9500
C7 C8 1.379(2)
C7 H7 0.9500
C8 C9 1.418(2)
C8 C12 1.479(2)
C9 C10 1.420(2)
C11 O11 1.2192(19)
C11 N1 1.402(2)
C12 O12 1.224(2)
C12 N1 1.398(2)
N1 C13 1.472(2)
C13 C14 1.531(2)
C13 H13A 0.9900
C13 H13B 0.9900
C14 C15 1.517(3)
C14 H14A 0.9900
C14 H14B 0.9900
C15 H15A 0.9900
C15 H15B 0.9900
N2 C16 1.464(2)
N2 C20 1.479(2)
C16 C17 1.524(2)
C16 H16A 0.9900
C16 H16B 0.9900
C17 C18 1.525(2)
C17 H17A 0.9900
C17 H17B 0.9900
C18 C19 1.527(3)
C18 H18A 0.9900
C18 H18B 0.9900
C19 C20 1.524(2)
C19 H19A 0.9900
C19 H19B 0.9900
C20 H20A 0.9900
C20 H20B 0.9900

loop_
_geom_hbond_atom_site_label_D
_geom_hbond_atom_site_label_H
_geom_hbond_atom_site_label_A
_geom_hbond_site_symmetry_A
_geom_hbond_distance_DH
_geom_hbond_distance_HA
_geom_hbond_distance_DA
_geom_hbond_angle_DHA
C7 H7 O12 3_565 0.95 2.47 3.250(2) 139.5
C15 H15B O11 4_565 0.99 2.50 3.369(2) 146.8

loop_
_cod_related_entry_id
_cod_related_entry_database
_cod_related_entry_code
1 ChemSpider 30654116
